data_2223899
loop_
_publ_author_name
'Xie, Zhiyuan'

_publ_section_title
;
 Bis(2-methylimidazolium) fumarate dihydrate
;
_journal_coeditor_code LH2915
_journal_issue 11
_journal_name_full 'Acta Crystallographica Section E'
_journal_page_first o2632
_journal_paper_doi 10.1107/S160053680903952X
_journal_volume 65
_journal_year 2009
_chemical_formula_iupac '2C4 H7 N2 +, C4 H2 O4 2-, 2H2 O'
_chemical_formula_moiety '2(C4 H7 N2 +), C4 H2 O4 2-, 2(H2 O)'
_chemical_formula_sum 'C12 H20 N4 O6'
_chemical_formula_weight 316.32
_chemical_name_systematic
;
Bis(2-methylimidazolium) fumarate dihydrate
;
_space_group_IT_number 14
_symmetry_cell_setting monoclinic
_symmetry_space_group_name_Hall '-P 2yn'
_symmetry_space_group_name_H-M 'P 1 21/n 1'
_atom_sites_solution_hydrogens geom
_atom_sites_solution_primary direct
_atom_sites_solution_secondary difmap
_audit_creation_method SHELXL-97
_cell_angle_alpha 90.00
_cell_angle_beta 106.624(2)
_cell_angle_gamma 90.00
_cell_formula_units_Z 4
_cell_length_a 8.3912(8)
_cell_length_b 7.3195(7)
_cell_length_c 14.2475(13)
_cell_measurement_reflns_used 430
_cell_measurement_temperature 294(2)
_cell_measurement_theta_max 22.01
_cell_measurement_theta_min 2.98
_cell_volume 838.50(14)
_computing_cell_refinement 'SAINT-Plus (Bruker, 2001)'
_computing_data_collection 'SMART (Bruker, 2001)'
_computing_data_reduction 'SAINT-Plus (Bruker, 2001)'
_computing_molecular_graphics 'PLATON (Spek, 2009)'
_computing_publication_material 'PLATON (Spek, 2009)'
_computing_structure_refinement 'SHELXL97 (Sheldrick, 2008)'
_computing_structure_solution 'SHELXS97 (Sheldrick, 2008)'
_diffrn_ambient_temperature 294(2)
_diffrn_measured_fraction_theta_full 0.995
_diffrn_measured_fraction_theta_max 0.995
_diffrn_measurement_device_type 'Bruker SMART APEX CCD area-detector'
_diffrn_measurement_method '0.3\% wide \w exposures'
_diffrn_radiation_monochromator graphite
_diffrn_radiation_source 'fine focus sealed Siemens Mo tube'
_diffrn_radiation_type 'Mo k\a'
_diffrn_radiation_wavelength 0.71073
_diffrn_reflns_av_R_equivalents 0.0361
_diffrn_reflns_av_sigmaI/netI 0.0360
_diffrn_reflns_limit_h_max 10
_diffrn_reflns_limit_h_min -10
_diffrn_reflns_limit_k_max 9
_diffrn_reflns_limit_k_min -9
_diffrn_reflns_limit_l_max 18
_diffrn_reflns_limit_l_min -18
_diffrn_reflns_number 9171
_diffrn_reflns_theta_full 27.50
_diffrn_reflns_theta_max 27.50
_diffrn_reflns_theta_min 2.55
_exptl_absorpt_coefficient_mu 0.101
_exptl_absorpt_correction_T_max 0.9960
_exptl_absorpt_correction_T_min 0.9701
_exptl_absorpt_correction_type multi-scan
_exptl_absorpt_process_details '(SADABS; Bruker, 2001)'
_exptl_crystal_colour colorless
_exptl_crystal_density_diffrn 1.253
_exptl_crystal_density_method 'not measured'
_exptl_crystal_description plate
_exptl_crystal_F_000 336
_exptl_crystal_size_max 0.20
_exptl_crystal_size_mid 0.10
_exptl_crystal_size_min 0.04
_refine_diff_density_max 0.245
_refine_diff_density_min -0.178
_refine_ls_extinction_method none
_refine_ls_goodness_of_fit_ref 1.057
_refine_ls_hydrogen_treatment mixed
_refine_ls_matrix_type full
_refine_ls_number_parameters 114
_refine_ls_number_reflns 1920
_refine_ls_number_restraints 0
_refine_ls_restrained_S_all 1.057
_refine_ls_R_factor_all 0.0834
_refine_ls_R_factor_gt 0.0511
_refine_ls_shift/su_max 0.027
_refine_ls_shift/su_mean 0.001
_refine_ls_structure_factor_coef Fsqd
_refine_ls_weighting_details 'calc w=1/[\s^2^(Fo^2^)+(0.071P)^2^+0.1419P] where P=(Fo^2^+2Fc^2^)/3'
_refine_ls_weighting_scheme calc
_refine_ls_wR_factor_gt 0.1306
_refine_ls_wR_factor_ref 0.1515
_reflns_number_gt 1261
_reflns_number_total 1920
_reflns_threshold_expression I>2\s(I)
_cod_data_source_file lh2915.cif
_cod_data_source_block I
_cod_depositor_comments
;
The following automatic conversions were performed:
'_symmetry_cell_setting' value 'Monoclinic' changed to 'monoclinic'
according to '/home/saulius/struct/CIF-dictionaries/cif_core.dic'
dictionary named 'cif_core.dic' version 2.4.1 from 2010-06-29.

Automatic conversion script
Id: cif_fix_enum 1527 2010-12-29 10:47:43Z saulius 

The following automatic conversions were performed:

'_symmetry_cell_setting' value 'Monoclinic' changed to 'monoclinic'
according to /home/saulius/struct/CIF-dictionaries/cif_core.dic
dictionary named 'cif_core.dic' version 2.4.1 from 2010-06-29.

Automatic conversion script
Id: cif_fix_values 1715 2011-07-08 13:25:40Z adriana 
;
_cod_original_sg_symbol_H-M 'P 21/n'
_cod_database_code 2223899
_cod_database_fobs_code 2223899

loop_
_symmetry_equiv_pos_as_xyz
'x, y, z'
'-x+1/2, y+1/2, -z+1/2'
'-x, -y, -z'
'x-1/2, -y-1/2, z-1/2'

loop_
_atom_site_type_symbol
_atom_site_label
_atom_site_fract_x
_atom_site_fract_y
_atom_site_fract_z
_atom_site_U_iso_or_equiv
_atom_site_adp_type
_atom_site_calc_flag
_atom_site_refinement_flags
_atom_site_occupancy
_atom_site_disorder_assembly
_atom_site_disorder_group
C C1 0.5386(2) 0.0238(2) 0.37212(12) 0.0401(4) Uani d . 1 . .
C C2 0.5606(2) 0.0086(2) 0.48028(11) 0.0428(5) Uani d . 1 . .
H H2 0.6685 0.0117 0.5220 0.051 Uiso calc R 1 . .
C C3 0.6978(3) 0.1228(2) 0.10113(13) 0.0471(5) Uani d . 1 . .
C C4 0.4614(3) 0.2353(3) 0.11177(14) 0.0539(5) Uani d . 1 . .
H H4 0.3750 0.2682 0.1372 0.065 Uiso calc R 1 . .
C C5 0.4689(3) 0.2673(3) 0.02039(14) 0.0516(5) Uani d . 1 . .
H H5 0.3895 0.3266 -0.0294 0.062 Uiso calc R 1 . .
C C6 0.8635(3) 0.0358(3) 0.12642(17) 0.0702(7) Uani d . 1 . .
H H6A 0.9432 0.1142 0.1698 0.105 Uiso calc R 1 . .
H H6B 0.8958 0.0159 0.0678 0.105 Uiso calc R 1 . .
H H6C 0.8593 -0.0791 0.1581 0.105 Uiso calc R 1 . .
N N1 0.6039(2) 0.1456(2) 0.16080(11) 0.0517(5) Uani d . 1 . .
H H1A 0.633(2) 0.101(3) 0.2268(16) 0.062 Uiso d . 1 . .
N N2 0.6165(2) 0.1953(2) 0.01497(11) 0.0482(5) Uani d . 1 . .
H H2A 0.654(3) 0.191(3) -0.0380(18) 0.074(7) Uiso d . 1 . .
O O1 0.66885(18) 0.0373(2) 0.34674(9) 0.0569(4) Uani d . 1 . .
O O2 0.39407(17) 0.0221(2) 0.31492(8) 0.0556(4) Uani d . 1 . .
O O3 0.2028(3) 0.3054(3) 0.34768(13) 0.1009(8) Uani d . 1 . .
H H3B 0.172(5) 0.371(6) 0.301(3) 0.151 Uiso d . 1 . .
H H3A 0.256(5) 0.221(5) 0.335(3) 0.151 Uiso d . 1 . .

loop_
_atom_site_aniso_label
_atom_site_aniso_U_11
_atom_site_aniso_U_22
_atom_site_aniso_U_33
_atom_site_aniso_U_12
_atom_site_aniso_U_13
_atom_site_aniso_U_23
C1 0.0536(12) 0.0402(9) 0.0280(8) 0.0051(8) 0.0144(8) 0.0001(7)
C2 0.0490(12) 0.0515(11) 0.0276(9) 0.0012(9) 0.0102(7) 0.0001(7)
C3 0.0631(13) 0.0426(10) 0.0375(9) -0.0092(9) 0.0172(9) -0.0010(8)
C4 0.0635(14) 0.0604(13) 0.0422(10) -0.0028(11) 0.0224(10) 0.0006(9)
C5 0.0624(14) 0.0513(11) 0.0402(10) -0.0050(10) 0.0132(9) 0.0023(8)
C6 0.0735(17) 0.0671(15) 0.0718(15) 0.0029(12) 0.0235(13) 0.0024(12)
N1 0.0688(12) 0.0565(10) 0.0318(8) -0.0064(9) 0.0178(8) 0.0032(7)
N2 0.0685(12) 0.0476(9) 0.0327(8) -0.0111(8) 0.0210(8) -0.0010(7)
O1 0.0581(9) 0.0826(11) 0.0349(7) 0.0046(7) 0.0214(6) 0.0103(6)
O2 0.0570(9) 0.0780(10) 0.0302(6) 0.0073(7) 0.0100(6) -0.0072(6)
O3 0.150(2) 0.1188(17) 0.0515(9) 0.0793(14) 0.0575(12) 0.0364(10)

loop_
_atom_type_symbol
_atom_type_description
_atom_type_scat_dispersion_real
_atom_type_scat_dispersion_imag
_atom_type_scat_source
C C 0.0033 0.0016 'International Tables Vol C Tables 4.2.6.8 and 6.1.1.4'
H H 0.0000 0.0000 'International Tables Vol C Tables 4.2.6.8 and 6.1.1.4'
N N 0.0061 0.0033 'International Tables Vol C Tables 4.2.6.8 and 6.1.1.4'
O O 0.0106 0.0060 'International Tables Vol C Tables 4.2.6.8 and 6.1.1.4'

loop_
_geom_angle_atom_site_label_1
_geom_angle_atom_site_label_2
_geom_angle_atom_site_label_3
_geom_angle_site_symmetry_1
_geom_angle_site_symmetry_3
_geom_angle
_geom_angle_publ_flag
O1 C1 O2 . . 125.22(15) no
O1 C1 C2 . . 116.20(16) no
O2 C1 C2 . . 118.57(17) no
C2 C2 C1 3_656 . 124.6(2) no
C2 C2 H2 3_656 . 117.7 no
C1 C2 H2 . . 117.7 no
N1 C3 N2 . . 107.42(19) no
N1 C3 C6 . . 126.08(18) no
N2 C3 C6 . . 126.5(2) no
C5 C4 N1 . . 107.61(19) no
C5 C4 H4 . . 126.2 no
N1 C4 H4 . . 126.2 no
C4 C5 N2 . . 106.38(19) no
C4 C5 H5 . . 126.8 no
N2 C5 H5 . . 126.8 no
C3 C6 H6A . . 109.5 no
C3 C6 H6B . . 109.5 no
H6A C6 H6B . . 109.5 no
C3 C6 H6C . . 109.5 no
H6A C6 H6C . . 109.5 no
H6B C6 H6C . . 109.5 no
C3 N1 C4 . . 109.04(16) no
C3 N1 H1A . . 123.6(13) no
C4 N1 H1A . . 127.4(13) no
C3 N2 C5 . . 109.55(17) no
C3 N2 H2A . . 123.4(15) no
C5 N2 H2A . . 127.0(15) no
H3B O3 H3A . . 110(3) no

loop_
_geom_bond_atom_site_label_1
_geom_bond_atom_site_label_2
_geom_bond_site_symmetry_2
_geom_bond_distance
_geom_bond_publ_flag
C1 O1 . 1.249(2) no
C1 O2 . 1.253(2) no
C1 C2 . 1.503(2) no
C2 C2 3_656 1.301(3) no
C2 H2 . 0.9300 no
C3 N1 . 1.325(2) no
C3 N2 . 1.332(2) no
C3 C6 . 1.477(3) no
C4 C5 . 1.342(3) no
C4 N1 . 1.368(3) no
C4 H4 . 0.9300 no
C5 N2 . 1.368(3) no
C5 H5 . 0.9300 no
C6 H6A . 0.9600 no
C6 H6B . 0.9600 no
C6 H6C . 0.9600 no
N1 H1A . 0.96(2) no
N2 H2A . 0.90(2) no
O3 H3B . 0.80(4) no
O3 H3A . 0.81(4) no

loop_
_geom_hbond_atom_site_label_D
_geom_hbond_atom_site_label_H
_geom_hbond_atom_site_label_A
_geom_hbond_site_symmetry_A
_geom_hbond_distance_DH
_geom_hbond_distance_HA
_geom_hbond_distance_DA
_geom_hbond_angle_DHA
_geom_hbond_publ_flag
N2 H2A O3 4_665 0.90(2) 1.79(2) 2.682(2) 172(2) yes
O3 H3B O2 2 0.80(4) 1.94(4) 2.733(2) 177(4) yes
C5 H5 O1 4_565 0.93 2.38 3.308(3) 175.1 yes
N1 H1A O1 . 0.96(2) 1.71(2) 2.668(2) 173(2) yes
O3 H3A O2 . 0.81(4) 1.94(4) 2.742(2) 176(4) yes

loop_
_geom_torsion_atom_site_label_1
_geom_torsion_atom_site_label_2
_geom_torsion_atom_site_label_3
_geom_torsion_atom_site_label_4
_geom_torsion_site_symmetry_1
_geom_torsion_site_symmetry_2
_geom_torsion_site_symmetry_3
_geom_torsion_site_symmetry_4
_geom_torsion
_geom_torsion_publ_flag
O1 C1 C2 C2 . . . 3_656 -179.1(2) no
O2 C1 C2 C2 . . . 3_656 0.9(3) no
N1 C4 C5 N2 . . . . 0.3(2) no
N2 C3 N1 C4 . . . . -0.5(2) no
C6 C3 N1 C4 . . . . 178.5(2) no
C5 C4 N1 C3 . . . . 0.1(2) no
N1 C3 N2 C5 . . . . 0.7(2) no
C6 C3 N2 C5 . . . . -178.31(19) no
C4 C5 N2 C3 . . . . -0.6(2) no
